data_7153588
loop_
_publ_author_name
'Bai, Guifeng'
'Yu, Changjiang'
'Cheng, Chi'
'Hao, Erhong'
'Wei, Yun'
'Mu, Xiaolong'
'Jiao, Lijuan'

_publ_section_title
;
 Syntheses and photophysical properties of BF2 complexes of curcumin
 analogues.
;
_journal_issue 10
_journal_name_full 'Organic &amp; biomolecular chemistry'
_journal_page_first 1618
_journal_page_last 1626
_journal_paper_doi 10.1039/c3ob42201a
_journal_volume 12
_journal_year 2014
_chemical_formula_moiety 'C15 H11 B F2 O4'
_chemical_formula_sum 'C15 H11 B F2 O4'
_chemical_formula_weight 304.05
_chemical_melting_point ?
_chemical_name_common 1i
_chemical_name_systematic
; 
 ? 
;
_space_group_IT_number 14
_symmetry_cell_setting monoclinic
_symmetry_space_group_name_Hall '-P 2yn'
_symmetry_space_group_name_H-M 'P 1 21/n 1'
_atom_sites_solution_hydrogens geom
_atom_sites_solution_primary direct
_atom_sites_solution_secondary difmap
_audit_creation_method SHELXL-97
_cell_angle_alpha 90.00
_cell_angle_beta 103.1170(10)
_cell_angle_gamma 90.00
_cell_formula_units_Z 4
_cell_length_a 7.3288(7)
_cell_length_b 19.338(2)
_cell_length_c 10.3913(11)
_cell_measurement_reflns_used 4485
_cell_measurement_temperature 293(2)
_cell_measurement_theta_max 27.56
_cell_measurement_theta_min 2.27
_cell_volume 1434.3(3)
_computing_cell_refinement 'Bruker SMART'
_computing_data_collection 'Bruker SMART'
_computing_data_reduction 'Bruker SAINT'
_computing_molecular_graphics 'Bruker SHELXTL'
_computing_publication_material 'Bruker SHELXTL'
_computing_structure_refinement 'SHELXL-97 (Sheldrick, 1997)'
_computing_structure_solution 'SHELXS-97 (Sheldrick, 1990)'
_diffrn_ambient_temperature 293(2)
_diffrn_measured_fraction_theta_full 0.997
_diffrn_measured_fraction_theta_max 0.997
_diffrn_measurement_device_type 'CCD area detector'
_diffrn_measurement_method 'phi and omega scans'
_diffrn_radiation_monochromator graphite
_diffrn_radiation_source 'fine-focus sealed tube'
_diffrn_radiation_type MoK\a
_diffrn_radiation_wavelength 0.71073
_diffrn_reflns_av_R_equivalents 0.0258
_diffrn_reflns_av_sigmaI/netI 0.0221
_diffrn_reflns_limit_h_max 9
_diffrn_reflns_limit_h_min -9
_diffrn_reflns_limit_k_max 25
_diffrn_reflns_limit_k_min -25
_diffrn_reflns_limit_l_max 10
_diffrn_reflns_limit_l_min -13
_diffrn_reflns_number 12312
_diffrn_reflns_theta_full 27.61
_diffrn_reflns_theta_max 27.61
_diffrn_reflns_theta_min 2.11
_exptl_absorpt_coefficient_mu 0.117
_exptl_absorpt_correction_T_max 0.9781
_exptl_absorpt_correction_T_min 0.9714
_exptl_absorpt_correction_type multi-scan
_exptl_absorpt_process_details 'Semi-empirical from equivalents'
_exptl_crystal_colour red
_exptl_crystal_density_diffrn 1.408
_exptl_crystal_density_meas ?
_exptl_crystal_density_method 'not measured'
_exptl_crystal_description block
_exptl_crystal_F_000 624
_exptl_crystal_size_max 0.25
_exptl_crystal_size_mid 0.23
_exptl_crystal_size_min 0.19
_refine_diff_density_max 0.341
_refine_diff_density_min -0.406
_refine_diff_density_rms 0.035
_refine_ls_extinction_coef 0.0074(19)
_refine_ls_extinction_expression Fc^*^=kFc[1+0.001xFc^2^\l^3^/sin(2\q)]^-1/4^
_refine_ls_extinction_method SHELXL
_refine_ls_goodness_of_fit_ref 1.060
_refine_ls_hydrogen_treatment constr
_refine_ls_matrix_type full
_refine_ls_number_parameters 200
_refine_ls_number_reflns 3329
_refine_ls_number_restraints 0
_refine_ls_restrained_S_all 1.060
_refine_ls_R_factor_all 0.0784
_refine_ls_R_factor_gt 0.0547
_refine_ls_shift/su_max 0.000
_refine_ls_shift/su_mean 0.000
_refine_ls_structure_factor_coef Fsqd
_refine_ls_weighting_details 'calc w=1/[\s^2^(Fo^2^)+(0.0733P)^2^+0.3947P] where P=(Fo^2^+2Fc^2^)/3'
_refine_ls_weighting_scheme calc
_refine_ls_wR_factor_gt 0.1545
_refine_ls_wR_factor_ref 0.1722
_reflns_number_gt 2179
_reflns_number_total 3329
_reflns_threshold_expression >2sigma(I)
_cod_data_source_file c3ob42201a.txt
_cod_data_source_block 110621a_0m
_cod_depositor_comments
;
The following automatic conversions were performed:

'_chemical_melting_point' value 'not measured' was changed to '?' -
the value is undefined or not given.

'_symmetry_cell_setting' value
'Monoclinic' changed to 'monoclinic' according to
/usr/data/users/saulius/automatic-downloads/current/RSC/lib/dictionaries/cif_core.dic
dictionary named 'cif_core.dic' version 2.4.2 from 2011-04-26.

Automatic conversion script
Id: cif_fix_values 2281 2013-09-26 08:29:07Z andrius 

The following automatic conversions were performed:

'_exptl_crystal_density_meas' value 'not measured' was changed to '?'
- the value is perceived as not measured.

Automatic conversion script
Id: cif_fix_values 3008 2015-01-20 13:52:24Z robertas 
;
_cod_original_sg_symbol_H-M 'P2(1)/n  '
_cod_database_code 7153588

loop_
_symmetry_equiv_pos_as_xyz
'x, y, z'
'-x+1/2, y+1/2, -z+1/2'
'-x, -y, -z'
'x-1/2, -y-1/2, z-1/2'

loop_
_atom_site_label
_atom_site_type_symbol
_atom_site_fract_x
_atom_site_fract_y
_atom_site_fract_z
_atom_site_U_iso_or_equiv
_atom_site_adp_type
_atom_site_occupancy
_atom_site_symmetry_multiplicity
_atom_site_calc_flag
_atom_site_refinement_flags
B1 B 0.3000(5) 0.10469(14) 0.1235(3) 0.0819(8) Uani 1 1 d .
C1 C 0.6222(4) -0.25251(13) 0.4081(3) 0.0911(8) Uani 1 1 d .
H1 H 0.6221 -0.3002 0.3964 0.109 Uiso 1 1 calc R
C2 C 0.6992(3) -0.22067(13) 0.5202(3) 0.0788(7) Uani 1 1 d .
H2 H 0.7618 -0.2411 0.5989 0.095 Uiso 1 1 calc R
C3 C 0.6671(3) -0.15008(11) 0.4963(2) 0.0665(5) Uani 1 1 d .
H3 H 0.7042 -0.1144 0.5566 0.080 Uiso 1 1 calc R
C4 C 0.5723(3) -0.14324(10) 0.36968(19) 0.0565(5) Uani 1 1 d .
C5 C 0.4997(3) -0.08412(10) 0.29451(19) 0.0571(5) Uani 1 1 d .
H5 H 0.5180 -0.0419 0.3384 0.069 Uiso 1 1 calc R
C6 C 0.4076(3) -0.08218(10) 0.16720(19) 0.0575(5) Uani 1 1 d .
H6 H 0.3901 -0.1231 0.1189 0.069 Uiso 1 1 calc R
C7 C 0.3353(3) -0.01896(10) 0.10333(19) 0.0543(4) Uani 1 1 d .
C8 C 0.2335(3) -0.01599(10) -0.02576(19) 0.0587(5) Uani 1 1 d .
H8 H 0.2087 -0.0564 -0.0751 0.070 Uiso 1 1 calc R
C9 C 0.1680(3) 0.04652(10) -0.08234(19) 0.0555(5) Uani 1 1 d .
C10 C 0.0621(3) 0.05307(11) -0.21645(18) 0.0574(5) Uani 1 1 d .
H10 H 0.0302 0.0134 -0.2672 0.069 Uiso 1 1 calc R
C11 C 0.0080(3) 0.11488(11) -0.27022(19) 0.0586(5) Uani 1 1 d .
H11 H 0.0423 0.1531 -0.2158 0.070 Uiso 1 1 calc R
C12 C -0.0954(3) 0.12872(11) -0.40045(19) 0.0577(5) Uani 1 1 d .
C13 C -0.1507(3) 0.18880(12) -0.4630(2) 0.0701(6) Uani 1 1 d .
H13 H -0.1299 0.2329 -0.4271 0.084 Uiso 1 1 calc R
C14 C -0.2455(3) 0.17235(14) -0.5924(2) 0.0770(7) Uani 1 1 d .
H14 H -0.2992 0.2033 -0.6587 0.092 Uiso 1 1 calc R
C15 C -0.2434(3) 0.10425(15) -0.6016(2) 0.0795(7) Uani 1 1 d .
H15 H -0.2975 0.0795 -0.6774 0.095 Uiso 1 1 calc R
F1 F 0.1753(4) 0.12499(13) 0.19404(16) 0.1769(13) Uani 1 1 d .
F2 F 0.4476(3) 0.14707(9) 0.1353(2) 0.1757(13) Uani 1 1 d .
O1 O 0.5434(2) -0.20673(8) 0.31202(15) 0.0784(5) Uani 1 1 d .
O2 O 0.3706(2) 0.03723(7) 0.17428(14) 0.0718(4) Uani 1 1 d .
O3 O 0.2008(2) 0.10377(7) -0.01499(14) 0.0732(4) Uani 1 1 d .
O4 O -0.1516(2) 0.07502(8) -0.48551(14) 0.0730(4) Uani 1 1 d .

loop_
_atom_site_aniso_label
_atom_site_aniso_U_11
_atom_site_aniso_U_22
_atom_site_aniso_U_33
_atom_site_aniso_U_23
_atom_site_aniso_U_13
_atom_site_aniso_U_12
B1 0.108(2) 0.0598(15) 0.0612(15) -0.0067(12) -0.0166(14) 0.0152(14)
C1 0.110(2) 0.0616(14) 0.0957(19) 0.0156(13) 0.0100(16) 0.0090(13)
C2 0.0818(15) 0.0780(15) 0.0721(15) 0.0216(12) 0.0084(12) 0.0109(12)
C3 0.0705(13) 0.0690(13) 0.0565(12) 0.0064(10) 0.0073(10) 0.0014(10)
C4 0.0535(10) 0.0573(11) 0.0579(11) 0.0062(9) 0.0109(8) -0.0002(8)
C5 0.0542(10) 0.0576(11) 0.0593(11) 0.0069(8) 0.0123(8) -0.0024(8)
C6 0.0543(10) 0.0583(11) 0.0584(11) 0.0070(9) 0.0098(8) -0.0012(8)
C7 0.0473(9) 0.0596(11) 0.0554(10) 0.0028(8) 0.0105(8) -0.0023(8)
C8 0.0577(11) 0.0599(11) 0.0548(11) 0.0016(9) 0.0051(8) 0.0006(8)
C9 0.0474(9) 0.0651(11) 0.0522(10) 0.0016(9) 0.0079(8) 0.0000(8)
C10 0.0499(10) 0.0680(12) 0.0522(10) 0.0022(9) 0.0070(8) 0.0001(8)
C11 0.0503(10) 0.0709(12) 0.0529(11) 0.0021(9) 0.0079(8) -0.0005(9)
C12 0.0507(10) 0.0671(12) 0.0537(10) 0.0037(9) 0.0088(8) -0.0010(9)
C13 0.0691(13) 0.0680(13) 0.0696(13) 0.0073(11) 0.0081(10) 0.0017(10)
C14 0.0735(14) 0.0901(17) 0.0629(13) 0.0213(12) 0.0064(11) 0.0095(12)
C15 0.0826(16) 0.0978(19) 0.0505(12) 0.0014(11) -0.0007(10) 0.0081(13)
F1 0.245(3) 0.211(2) 0.0626(10) -0.0024(12) 0.0083(12) 0.157(2)
F2 0.204(2) 0.0881(12) 0.1617(18) 0.0518(12) -0.1111(17) -0.0574(13)
O1 0.0959(12) 0.0609(9) 0.0703(10) 0.0028(7) 0.0020(8) 0.0022(8)
O2 0.0878(10) 0.0612(9) 0.0557(8) 0.0041(7) -0.0062(7) 0.0045(7)
O3 0.0900(11) 0.0619(9) 0.0563(8) 0.0025(7) -0.0073(7) 0.0082(7)
O4 0.0819(10) 0.0713(9) 0.0593(9) 0.0000(7) 0.0019(7) 0.0049(8)

loop_
_atom_type_symbol
_atom_type_description
_atom_type_scat_dispersion_real
_atom_type_scat_dispersion_imag
_atom_type_scat_source
C C 0.0033 0.0016 'International Tables Vol C Tables 4.2.6.8 and 6.1.1.4'
H H 0.0000 0.0000 'International Tables Vol C Tables 4.2.6.8 and 6.1.1.4'
B B 0.0013 0.0007 'International Tables Vol C Tables 4.2.6.8 and 6.1.1.4'
O O 0.0106 0.0060 'International Tables Vol C Tables 4.2.6.8 and 6.1.1.4'
F F 0.0171 0.0103 'International Tables Vol C Tables 4.2.6.8 and 6.1.1.4'

loop_
_geom_angle_atom_site_label_1
_geom_angle_atom_site_label_2
_geom_angle_atom_site_label_3
_geom_angle
F2 B1 F1 113.8(3)
F2 B1 O3 108.0(2)
F1 B1 O3 106.9(2)
F2 B1 O2 107.6(2)
F1 B1 O2 107.0(2)
O3 B1 O2 113.76(19)
C2 C1 O1 111.6(2)
C2 C1 H1 124.2
O1 C1 H1 124.2
C1 C2 C3 106.0(2)
C1 C2 H2 127.0
C3 C2 H2 127.0
C4 C3 C2 107.3(2)
C4 C3 H3 126.3
C2 C3 H3 126.3
C3 C4 O1 109.59(17)
C3 C4 C5 131.5(2)
O1 C4 C5 118.89(17)
C6 C5 C4 127.4(2)
C6 C5 H5 116.3
C4 C5 H5 116.3
C5 C6 C7 122.02(19)
C5 C6 H6 119.0
C7 C6 H6 119.0
O2 C7 C8 120.55(18)
O2 C7 C6 116.31(17)
C8 C7 C6 123.14(18)
C7 C8 C9 120.59(19)
C7 C8 H8 119.7
C9 C8 H8 119.7
O3 C9 C8 120.73(18)
O3 C9 C10 116.03(17)
C8 C9 C10 123.24(18)
C11 C10 C9 121.71(19)
C11 C10 H10 119.1
C9 C10 H10 119.1
C10 C11 C12 127.5(2)
C10 C11 H11 116.2
C12 C11 H11 116.2
C13 C12 O4 109.25(18)
C13 C12 C11 131.3(2)
O4 C12 C11 119.44(18)
C12 C13 C14 107.2(2)
C12 C13 H13 126.4
C14 C13 H13 126.4
C15 C14 C13 106.5(2)
C15 C14 H14 126.7
C13 C14 H14 126.7
C14 C15 O4 111.1(2)
C14 C15 H15 124.4
O4 C15 H15 124.4
C1 O1 C4 105.44(18)
C7 O2 B1 122.15(16)
C9 O3 B1 122.05(17)
C15 O4 C12 105.86(18)

loop_
_geom_bond_atom_site_label_1
_geom_bond_atom_site_label_2
_geom_bond_distance
B1 F2 1.341(4)
B1 F1 1.353(4)
B1 O3 1.458(3)
B1 O2 1.457(3)
C1 C2 1.326(4)
C1 O1 1.361(3)
C1 H1 0.9300
C2 C3 1.398(3)
C2 H2 0.9300
C3 C4 1.348(3)
C3 H3 0.9300
C4 O1 1.362(2)
C4 C5 1.418(3)
C5 C6 1.342(3)
C5 H5 0.9300
C6 C7 1.434(3)
C6 H6 0.9300
C7 O2 1.305(2)
C7 C8 1.380(3)
C8 C9 1.382(3)
C8 H8 0.9300
C9 O3 1.303(2)
C9 C10 1.439(3)
C10 C11 1.341(3)
C10 H10 0.9300
C11 C12 1.418(3)
C11 H11 0.9300
C12 C13 1.348(3)
C12 O4 1.365(2)
C13 C14 1.402(3)
C13 H13 0.9300
C14 C15 1.321(4)
C14 H14 0.9300
C15 O4 1.364(3)
C15 H15 0.9300
